data_7029537
loop_
_publ_author_name
'Constable, Edwin C.'
'Ertl, Cathrin D.'
'Housecroft, Catherine E.'
'Zampese, Jennifer A.'

_publ_section_title
;
 Green-emitting iridium(iii) complexes containing sulfanyl- or
 sulfone-functionalized cyclometallating 2-phenylpyridine ligands.
;
_journal_issue 14
_journal_name_full 'Dalton transactions (Cambridge, England : 2003)'
_journal_page_first 5343
_journal_page_last 5356
_journal_paper_doi 10.1039/c3dt53626b
_journal_volume 43
_journal_year 2014
_chemical_formula_moiety 'C48 H40 Cl2 Ir2 N4 O8 S4, 2(C H2 Cl2)'
_chemical_formula_sum 'C50 H44 Cl6 Ir2 N4 O8 S4'
_chemical_formula_weight 1554.31
_chemical_name_systematic
; 
 ? 
;
_space_group_crystal_system orthorhombic
_space_group_IT_number 61
_space_group_name_Hall '-P 2ac 2ab'
_space_group_name_H-M_alt 'P b c a'
_symmetry_space_group_name_Hall '-P 2ac 2ab'
_symmetry_space_group_name_H-M 'P b c a'
_atom_sites_solution_hydrogens geom
_audit_creation_method SHELXL-2013
_cell_angle_alpha 90
_cell_angle_beta 90
_cell_angle_gamma 90
_cell_formula_units_Z 8
_cell_length_a 22.0732(12)
_cell_length_b 21.3598(11)
_cell_length_c 23.0604(12)
_cell_measurement_reflns_used 4310
_cell_measurement_temperature 123(2)
_cell_measurement_theta_max 67.30
_cell_measurement_theta_min 3.83
_cell_volume 10872.5(10)
_computing_cell_refinement 'Bruker SAINT'
_computing_data_collection 'Bruker APEX2'
_computing_data_reduction 'Bruker SAINT'
_computing_molecular_graphics 'Bruker SHELXTL'
_computing_publication_material 'Bruker SHELXTL'
_computing_structure_refinement 'SHELXL-2013 (Sheldrick, 2013)'
_computing_structure_solution 'SHELXS-97 (Sheldrick, 2008)'
_diffrn_ambient_temperature 123(2)
_diffrn_measured_fraction_theta_full 0.993
_diffrn_measured_fraction_theta_max 0.983
_diffrn_measurement_device_type 'Bruker APEX-II CCD'
_diffrn_measurement_method '\f and \w scans'
_diffrn_radiation_type CuK\a
_diffrn_radiation_wavelength 1.54178
_diffrn_reflns_av_R_equivalents 0.1107
_diffrn_reflns_av_unetI/netI 0.0725
_diffrn_reflns_Laue_measured_fraction_full 0.993
_diffrn_reflns_Laue_measured_fraction_max 0.983
_diffrn_reflns_limit_h_max 21
_diffrn_reflns_limit_h_min -26
_diffrn_reflns_limit_k_max 25
_diffrn_reflns_limit_k_min -25
_diffrn_reflns_limit_l_max 27
_diffrn_reflns_limit_l_min -25
_diffrn_reflns_number 59052
_diffrn_reflns_point_group_measured_fraction_full 0.993
_diffrn_reflns_point_group_measured_fraction_max 0.983
_diffrn_reflns_theta_full 66.500
_diffrn_reflns_theta_max 67.971
_diffrn_reflns_theta_min 3.459
_exptl_absorpt_coefficient_mu 13.963
_exptl_absorpt_correction_T_max 0.870
_exptl_absorpt_correction_T_min 0.301
_exptl_absorpt_correction_type multi-scan
_exptl_absorpt_process_details sadabs
_exptl_crystal_colour yellow
_exptl_crystal_density_diffrn 1.899
_exptl_crystal_description plate
_exptl_crystal_F_000 6048
_exptl_crystal_size_max 0.150
_exptl_crystal_size_mid 0.080
_exptl_crystal_size_min 0.010
_refine_diff_density_max 2.235
_refine_diff_density_min -1.325
_refine_diff_density_rms 0.188
_refine_ls_extinction_method none
_refine_ls_goodness_of_fit_ref 1.008
_refine_ls_hydrogen_treatment constr
_refine_ls_matrix_type full
_refine_ls_number_parameters 699
_refine_ls_number_reflns 9726
_refine_ls_number_restraints 12
_refine_ls_restrained_S_all 1.008
_refine_ls_R_factor_all 0.0820
_refine_ls_R_factor_gt 0.0470
_refine_ls_shift/su_max 0.015
_refine_ls_shift/su_mean 0.000
_refine_ls_structure_factor_coef Fsqd
_refine_ls_weighting_details
; 
 w=1/[\s^2^(Fo^2^)+(0.0643P)^2^+29.6531P] 
 where P=(Fo^2^+2Fc^2^)/3 
;
_refine_ls_weighting_scheme calc
_refine_ls_wR_factor_gt 0.1111
_refine_ls_wR_factor_ref 0.1295
_reflns_Friedel_coverage 0.000
_reflns_number_gt 6764
_reflns_number_total 9726
_reflns_threshold_expression 'I > 2\s(I)'
_cod_data_source_file c3dt53626b1.cif
_cod_data_source_block 3k
_cod_database_code 7029537
_shelx_space_group_comment
; 
The symmetry employed for this shelxl refinement is uniquely defined 
by the following loop, which should always be used as a source of 
symmetry information in preference to the above space-group names. 
They are only intended as comments. 
;
_shelx_estimated_absorpt_t_min 0.229
_shelx_estimated_absorpt_t_max 0.873
_shelxl_version_number 2013-2

loop_
_space_group_symop_operation_xyz
'x, y, z'
'-x+1/2, -y, z+1/2'
'-x, y+1/2, -z+1/2'
'x+1/2, -y+1/2, -z'
'-x, -y, -z'
'x-1/2, y, -z-1/2'
'x, -y-1/2, z-1/2'
'-x-1/2, y-1/2, z'

loop_
_atom_site_label
_atom_site_type_symbol
_atom_site_fract_x
_atom_site_fract_y
_atom_site_fract_z
_atom_site_U_iso_or_equiv
_atom_site_adp_type
_atom_site_occupancy
_atom_site_site_symmetry_order
_atom_site_calc_flag
_atom_site_refinement_flags_posn
_atom_site_refinement_flags_adp
_atom_site_refinement_flags_occupancy
_atom_site_disorder_assembly
_atom_site_disorder_group
Ir1 Ir 0.05867(2) 1.06791(2) 0.23359(2) 0.02182(11) Uani 1 1 d . . . . .
Ir2 Ir 0.17803(2) 0.94673(2) 0.24201(2) 0.02341(11) Uani 1 1 d . . . . .
Cl1 Cl 0.12346(10) 1.00762(9) 0.16534(9) 0.0265(4) Uani 1 1 d . . . . .
Cl2 Cl 0.12085(10) 1.01543(9) 0.31083(9) 0.0270(4) Uani 1 1 d . . . . .
N1 N 0.1112(3) 1.1467(3) 0.2272(3) 0.0222(15) Uani 1 1 d . . . . .
C1 C -0.0110(4) 0.9491(4) 0.2049(4) 0.032(2) Uani 1 1 d . . . . .
H1A H 0.0161 0.9448 0.1731 0.038 Uiso 1 1 calc R U . . .
C2 C -0.0561(4) 0.9049(4) 0.2130(4) 0.034(2) Uani 1 1 d . . . . .
H2A H -0.0593 0.8702 0.1874 0.041 Uiso 1 1 calc R U . . .
C3 C -0.0959(4) 0.9112(4) 0.2579(5) 0.038(2) Uani 1 1 d . . . . .
H3A H -0.1282 0.8822 0.2626 0.046 Uiso 1 1 calc R U . . .
C4 C -0.0890(4) 0.9601(4) 0.2963(4) 0.031(2) Uani 1 1 d . . . . .
H4A H -0.1146 0.9632 0.3292 0.037 Uiso 1 1 calc R U . . .
C5 C -0.0443(4) 1.0047(4) 0.2868(4) 0.0285(19) Uani 1 1 d . . . . .
C6 C -0.0358(4) 1.0627(4) 0.3193(4) 0.0264(18) Uani 1 1 d . . . . .
C7 C 0.0086(4) 1.1041(4) 0.2969(4) 0.0236(18) Uani 1 1 d . . . . .
C8 C 0.0167(4) 1.1608(4) 0.3264(4) 0.0260(19) Uani 1 1 d . . . . .
H8A H 0.0456 1.1902 0.3126 0.031 Uiso 1 1 calc R U . . .
C9 C -0.0170(4) 1.1745(4) 0.3751(4) 0.0257(18) Uani 1 1 d . . . . .
C10 C -0.0601(4) 1.1332(4) 0.3969(4) 0.032(2) Uani 1 1 d . . . . .
H10A H -0.0826 1.1432 0.4308 0.039 Uiso 1 1 calc R U . . .
C11 C -0.0694(4) 1.0774(4) 0.3681(4) 0.031(2) Uani 1 1 d . . . . .
H11A H -0.0991 1.0488 0.3819 0.037 Uiso 1 1 calc R U . . .
S1 S -0.09381(12) 1.07894(12) 0.03090(10) 0.0368(5) Uani 1 1 d . . . . .
O1 O 0.0135(4) 1.2928(3) 0.3701(3) 0.055(2) Uani 1 1 d . . . . .
O2 O -0.0570(3) 1.2604(3) 0.4458(3) 0.0433(17) Uani 1 1 d . . . . .
C12 C 0.0573(5) 1.2319(5) 0.4570(5) 0.045(3) Uani 1 1 d . . . . .
H12A H 0.0909 1.2144 0.4343 0.068 Uiso 1 1 calc R U . . .
H12B H 0.0453 1.2019 0.4870 0.068 Uiso 1 1 calc R U . . .
H12C H 0.0703 1.2711 0.4752 0.068 Uiso 1 1 calc R U . . .
N2 N -0.0047(3) 0.9978(3) 0.2411(3) 0.0234(15) Uani 1 1 d . . . . .
C13 C 0.1590(4) 1.1598(4) 0.2610(4) 0.030(2) Uani 1 1 d . . . . .
H13A H 0.1712 1.1300 0.2892 0.036 Uiso 1 1 calc R U . . .
C14 C 0.1917(4) 1.2154(4) 0.2563(4) 0.034(2) Uani 1 1 d . . . . .
H14A H 0.2246 1.2238 0.2816 0.041 Uiso 1 1 calc R U . . .
C15 C 0.1752(4) 1.2579(4) 0.2144(4) 0.036(2) Uani 1 1 d . . . . .
H15A H 0.1970 1.2959 0.2099 0.043 Uiso 1 1 calc R U . . .
C16 C 0.1266(4) 1.2444(4) 0.1787(4) 0.031(2) Uani 1 1 d . . . . .
H16A H 0.1150 1.2732 0.1493 0.037 Uiso 1 1 calc R U . . .
C17 C 0.0947(4) 1.1892(4) 0.1858(4) 0.0246(18) Uani 1 1 d . . . . .
C18 C 0.0427(4) 1.1688(4) 0.1505(3) 0.0235(18) Uani 1 1 d . . . . .
C19 C 0.0182(4) 1.1096(4) 0.1672(4) 0.0247(18) Uani 1 1 d . . . . .
C20 C -0.0240(4) 1.0830(4) 0.1290(4) 0.0288(19) Uani 1 1 d . . . . .
H20A H -0.0389 1.0420 0.1360 0.035 Uiso 1 1 calc R U . . .
C21 C -0.0442(4) 1.1163(5) 0.0808(4) 0.030(2) Uani 1 1 d . . . . .
C22 C -0.0237(4) 1.1769(5) 0.0678(4) 0.034(2) Uani 1 1 d . . . . .
H22A H -0.0393 1.1999 0.0358 0.041 Uiso 1 1 calc R U . . .
C23 C 0.0208(4) 1.2019(4) 0.1041(4) 0.0276(19) Uani 1 1 d . . . . .
H23A H 0.0362 1.2426 0.0965 0.033 Uiso 1 1 calc R U . . .
S2 S -0.00462(11) 1.24658(10) 0.41094(10) 0.0315(5) Uani 1 1 d . . . . .
O3 O -0.1462(4) 1.1151(4) 0.0227(4) 0.059(2) Uani 1 1 d . . . . .
O4 O -0.1016(4) 1.0151(4) 0.0498(3) 0.054(2) Uani 1 1 d . . . . .
C24 C -0.0509(5) 1.0756(5) -0.0347(4) 0.044(3) Uani 1 1 d . . . . .
H24A H -0.0742 1.0535 -0.0645 0.066 Uiso 1 1 calc R U . . .
H24B H -0.0128 1.0533 -0.0276 0.066 Uiso 1 1 calc R U . . .
H24C H -0.0420 1.1183 -0.0480 0.066 Uiso 1 1 calc R U . . .
N3 N 0.2474(3) 1.0102(3) 0.2497(3) 0.0272(16) Uani 1 1 d . . . . .
C25 C 0.2578(4) 1.0603(4) 0.2150(4) 0.0295(19) Uani 1 1 d . . . . .
H25A H 0.2339 1.0658 0.1811 0.035 Uiso 1 1 calc R U . . .
C26 C 0.3024(4) 1.1035(4) 0.2278(4) 0.035(2) Uani 1 1 d . . . . .
H26A H 0.3097 1.1375 0.2022 0.042 Uiso 1 1 calc R U . . .
C27 C 0.3358(5) 1.0974(4) 0.2772(5) 0.039(2) Uani 1 1 d . . . . .
H27A H 0.3642 1.1288 0.2879 0.046 Uiso 1 1 calc R U . . .
C28 C 0.3279(5) 1.0450(5) 0.3115(5) 0.039(2) Uani 1 1 d . . . . .
H28A H 0.3524 1.0390 0.3449 0.046 Uiso 1 1 calc R U . . .
C29 C 0.2845(4) 1.0015(4) 0.2971(4) 0.031(2) Uani 1 1 d . . . . .
C30 C 0.2729(4) 0.9419(4) 0.3280(4) 0.033(2) Uani 1 1 d . . . . .
C31 C 0.2258(4) 0.9052(4) 0.3058(4) 0.029(2) Uani 1 1 d . . . . .
C32 C 0.2148(4) 0.8462(4) 0.3305(4) 0.029(2) Uani 1 1 d . . . . .
H32A H 0.1838 0.8199 0.3155 0.035 Uiso 1 1 calc R U . . .
C33 C 0.2490(4) 0.8272(4) 0.3760(4) 0.0282(19) Uani 1 1 d . . . . .
C34 C 0.2961(5) 0.8627(4) 0.3988(4) 0.037(2) Uani 1 1 d . . . . .
H34A H 0.3193 0.8479 0.4307 0.045 Uiso 1 1 calc R U . . .
C35 C 0.3080(5) 0.9201(5) 0.3738(5) 0.040(2) Uani 1 1 d . . . . .
H35A H 0.3405 0.9450 0.3880 0.048 Uiso 1 1 calc R U . . .
S3 S 0.23310(11) 0.75338(11) 0.40852(10) 0.0356(5) Uani 1 1 d . . . . .
O5 O 0.2106(4) 0.7127(3) 0.3644(3) 0.053(2) Uani 1 1 d . . . . .
O6 O 0.2838(4) 0.7347(4) 0.4424(4) 0.059(2) Uani 1 1 d . . . . .
C36 C 0.1737(5) 0.7691(5) 0.4568(5) 0.050(3) Uani 1 1 d . . . . .
H36A H 0.1598 0.7299 0.4743 0.075 Uiso 1 1 calc R U . . .
H36B H 0.1402 0.7888 0.4357 0.075 Uiso 1 1 calc R U . . .
H36C H 0.1880 0.7975 0.4873 0.075 Uiso 1 1 calc R U . . .
N4 N 0.1182(3) 0.8738(3) 0.2434(3) 0.0256(15) Uani 1 1 d . . . . .
C37 C 0.0749(4) 0.8674(4) 0.2846(4) 0.0290(19) Uani 1 1 d . . . . .
H37A H 0.0644 0.9023 0.3080 0.035 Uiso 1 1 calc R U . . .
C38 C 0.0453(5) 0.8101(5) 0.2934(5) 0.039(2) Uani 1 1 d . . . . .
H38A H 0.0152 0.8060 0.3226 0.047 Uiso 1 1 calc R U . . .
C39 C 0.0606(4) 0.7598(4) 0.2591(5) 0.040(2) Uani 1 1 d . . . . .
H39A H 0.0419 0.7202 0.2649 0.048 Uiso 1 1 calc R U . . .
C40 C 0.1028(5) 0.7673(4) 0.2169(4) 0.036(2) Uani 1 1 d . . . . .
H40A H 0.1127 0.7327 0.1928 0.044 Uiso 1 1 calc R U . . .
C41 C 0.1322(4) 0.8245(4) 0.2078(4) 0.029(2) Uani 1 1 d . . . . .
C42 C 0.1819(4) 0.8375(4) 0.1689(4) 0.0277(19) Uani 1 1 d . . . . .
C43 C 0.2130(4) 0.8942(4) 0.1788(4) 0.028(2) Uani 1 1 d . . . . .
C44 C 0.2587(4) 0.9116(4) 0.1417(4) 0.030(2) Uani 1 1 d . . . . .
H44A H 0.2791 0.9504 0.1469 0.037 Uiso 1 1 calc R U . . .
C45 C 0.2747(4) 0.8718(4) 0.0962(4) 0.033(2) Uani 1 1 d . . . . .
C46 C 0.2448(4) 0.8152(4) 0.0858(4) 0.033(2) Uani 1 1 d . . . . .
H46A H 0.2567 0.7888 0.0547 0.040 Uiso 1 1 calc R U . . .
C47 C 0.1985(4) 0.7991(4) 0.1212(4) 0.032(2) Uani 1 1 d . . . . .
H47A H 0.1767 0.7615 0.1141 0.039 Uiso 1 1 calc R U . . .
S4 S 0.33526(12) 0.89572(12) 0.05036(11) 0.0401(6) Uani 1 1 d . . . . .
O7 O 0.3787(4) 0.8458(4) 0.0484(4) 0.058(2) Uani 1 1 d . . . . .
O8 O 0.3566(4) 0.9561(4) 0.0696(3) 0.057(2) Uani 1 1 d . . . . .
C48 C 0.3024(6) 0.9055(6) -0.0180(5) 0.054(3) Uani 1 1 d . . . . .
H48A H 0.3335 0.9188 -0.0458 0.081 Uiso 1 1 calc R U . . .
H48B H 0.2706 0.9375 -0.0158 0.081 Uiso 1 1 calc R U . . .
H48C H 0.2847 0.8658 -0.0308 0.081 Uiso 1 1 calc R U . . .
C100 C 0.0719(5) 0.9727(6) 0.4596(7) 0.067(4) Uani 1 1 d . . . . .
H10B H 0.0696 0.9867 0.5005 0.080 Uiso 1 1 calc R U . . .
H10C H 0.0710 1.0101 0.4343 0.080 Uiso 1 1 calc R U . . .
Cl10 Cl 0.00916(19) 0.9220(2) 0.44302(18) 0.0867(12) Uani 1 1 d . . . . .
Cl11 Cl 0.14063(19) 0.92902(18) 0.44767(19) 0.0804(11) Uani 1 1 d . . . . .
C200 C 0.2016(15) 1.0742(13) 0.0405(9) 0.068(7) Uani 0.623(10) 1 d . U P A 1
H20B H 0.1994 1.0348 0.0629 0.081 Uiso 0.623(10) 1 calc R U P A 1
H20C H 0.2142 1.0636 0.0005 0.081 Uiso 0.623(10) 1 calc R U P A 1
Cl20 Cl 0.1267(4) 1.1105(3) 0.0385(3) 0.091(3) Uani 0.623(10) 1 d . . P A 1
Cl21 Cl 0.2539(4) 1.1214(5) 0.0707(3) 0.116(4) Uani 0.623(10) 1 d . . P A 1
C300 C 0.165(3) 1.081(4) 0.045(3) 0.12(3) Uani 0.377(10) 1 d . U P A 2
H30A H 0.1465 1.0684 0.0081 0.149 Uiso 0.377(10) 1 calc R U P A 2
H30B H 0.1432 1.0625 0.0781 0.149 Uiso 0.377(10) 1 calc R U P A 2
Cl30 Cl 0.1717(6) 1.1661(7) 0.0514(6) 0.110(6) Uani 0.377(10) 1 d . . P A 2
Cl31 Cl 0.2547(14) 1.0618(8) 0.0475(7) 0.164(10) Uani 0.377(10) 1 d . . P A 2

loop_
_atom_site_aniso_label
_atom_site_aniso_U_11
_atom_site_aniso_U_22
_atom_site_aniso_U_33
_atom_site_aniso_U_23
_atom_site_aniso_U_13
_atom_site_aniso_U_12
Ir1 0.02254(19) 0.01849(17) 0.02444(18) 0.00020(14) 0.00057(14) -0.00047(13)
Ir2 0.02206(19) 0.01917(17) 0.02899(19) 0.00015(14) 0.00033(15) 0.00005(13)
Cl1 0.0285(12) 0.0238(9) 0.0273(10) -0.0004(8) 0.0016(8) 0.0030(8)
Cl2 0.0270(11) 0.0275(10) 0.0264(10) 0.0021(8) 0.0003(8) 0.0028(8)
N1 0.015(3) 0.025(3) 0.027(4) 0.001(3) 0.001(3) -0.003(3)
C1 0.040(6) 0.022(4) 0.032(5) -0.004(4) 0.002(4) 0.001(4)
C2 0.036(6) 0.021(4) 0.046(6) -0.006(4) 0.002(4) -0.002(4)
C3 0.022(5) 0.027(5) 0.066(7) 0.001(5) -0.004(5) -0.005(4)
C4 0.030(5) 0.027(4) 0.036(5) 0.002(4) 0.001(4) -0.006(4)
C5 0.021(5) 0.028(4) 0.037(5) 0.002(4) 0.002(4) 0.001(3)
C6 0.027(5) 0.020(4) 0.032(5) 0.003(4) 0.002(4) -0.001(3)
C7 0.021(5) 0.031(4) 0.019(4) 0.004(3) -0.002(3) 0.007(3)
C8 0.028(5) 0.019(4) 0.031(5) 0.007(3) 0.001(4) -0.002(3)
C9 0.022(5) 0.022(4) 0.034(5) -0.003(4) 0.000(4) 0.004(3)
C10 0.034(5) 0.031(5) 0.032(5) -0.002(4) 0.008(4) 0.005(4)
C11 0.028(5) 0.027(4) 0.039(5) -0.004(4) 0.007(4) -0.003(4)
S1 0.0372(14) 0.0436(13) 0.0295(12) 0.0015(10) -0.0043(10) -0.0115(11)
O1 0.093(7) 0.028(4) 0.044(4) -0.004(3) -0.001(4) -0.009(4)
O2 0.035(4) 0.042(4) 0.053(4) -0.018(3) -0.004(3) 0.009(3)
C12 0.043(6) 0.046(6) 0.047(6) -0.010(5) -0.007(5) 0.014(5)
N2 0.029(4) 0.016(3) 0.024(3) 0.004(3) 0.000(3) -0.003(3)
C13 0.029(5) 0.025(4) 0.036(5) -0.004(4) -0.010(4) -0.006(3)
C14 0.028(5) 0.036(5) 0.038(5) 0.006(4) 0.001(4) 0.000(4)
C15 0.029(5) 0.024(4) 0.053(6) -0.001(4) 0.003(4) -0.002(4)
C16 0.033(5) 0.021(4) 0.039(5) 0.003(4) -0.003(4) 0.002(4)
C17 0.022(5) 0.016(4) 0.036(5) 0.001(3) 0.004(4) 0.001(3)
C18 0.025(5) 0.027(4) 0.019(4) -0.004(3) 0.002(3) 0.001(3)
C19 0.028(5) 0.024(4) 0.022(4) 0.002(3) 0.001(4) 0.002(4)
C20 0.032(5) 0.027(4) 0.028(5) 0.004(4) 0.006(4) -0.006(4)
C21 0.027(5) 0.039(5) 0.024(4) 0.000(4) -0.003(4) -0.005(4)
C22 0.031(5) 0.035(5) 0.036(5) 0.002(4) 0.001(4) 0.002(4)
C23 0.031(5) 0.020(4) 0.032(5) 0.000(4) 0.000(4) 0.000(4)
S2 0.0348(13) 0.0272(10) 0.0323(11) -0.0065(9) -0.0019(9) 0.0025(9)
O3 0.039(5) 0.078(6) 0.062(5) -0.019(5) -0.010(4) -0.005(4)
O4 0.072(6) 0.048(4) 0.043(4) 0.002(4) -0.013(4) -0.036(4)
C24 0.070(8) 0.040(6) 0.023(5) -0.005(4) 0.005(5) -0.023(5)
N3 0.029(4) 0.022(3) 0.030(4) -0.007(3) 0.002(3) -0.002(3)
C25 0.029(5) 0.022(4) 0.037(5) 0.007(4) 0.003(4) -0.002(4)
C26 0.030(5) 0.028(5) 0.046(6) -0.001(4) 0.007(4) -0.002(4)
C27 0.034(6) 0.031(5) 0.051(6) -0.007(4) -0.003(5) -0.013(4)
C28 0.030(6) 0.036(5) 0.050(6) 0.000(5) -0.005(5) -0.007(4)
C29 0.031(6) 0.026(4) 0.035(5) -0.007(4) 0.000(4) -0.002(4)
C30 0.037(5) 0.032(5) 0.029(5) -0.007(4) 0.005(4) 0.004(4)
C31 0.034(5) 0.025(4) 0.029(5) -0.003(4) -0.002(4) 0.006(4)
C32 0.030(5) 0.023(4) 0.035(5) -0.004(4) 0.008(4) -0.005(4)
C33 0.027(5) 0.030(4) 0.028(4) 0.003(4) 0.000(4) 0.002(4)
C34 0.035(6) 0.035(5) 0.041(6) 0.008(4) -0.010(5) -0.004(4)
C35 0.044(6) 0.035(5) 0.041(6) -0.004(5) -0.006(5) -0.010(4)
S3 0.0382(13) 0.0317(11) 0.0368(12) 0.0092(10) 0.0013(10) 0.0022(10)
O5 0.077(6) 0.036(4) 0.044(4) 0.001(3) 0.012(4) -0.007(4)
O6 0.040(5) 0.056(5) 0.081(6) 0.033(5) -0.007(4) -0.002(4)
C36 0.049(7) 0.045(6) 0.057(7) 0.010(5) 0.014(6) -0.001(5)
N4 0.021(4) 0.021(3) 0.035(4) 0.003(3) -0.005(3) -0.001(3)
C37 0.021(5) 0.028(4) 0.038(5) 0.006(4) 0.005(4) -0.001(3)
C38 0.036(6) 0.038(5) 0.044(6) 0.012(5) -0.004(4) -0.009(4)
C39 0.033(5) 0.028(5) 0.060(7) 0.009(5) 0.000(5) -0.016(4)
C40 0.037(6) 0.030(5) 0.043(6) -0.001(4) -0.004(4) -0.012(4)
C41 0.030(5) 0.025(4) 0.032(5) 0.003(4) -0.004(4) 0.004(4)
C42 0.021(5) 0.027(4) 0.035(5) 0.001(4) -0.004(4) 0.000(4)
C43 0.036(5) 0.026(4) 0.022(4) -0.007(3) 0.004(4) 0.010(4)
C44 0.025(5) 0.025(4) 0.041(5) -0.005(4) -0.006(4) 0.000(4)
C45 0.030(5) 0.034(5) 0.035(5) -0.001(4) 0.001(4) -0.002(4)
C46 0.037(6) 0.024(4) 0.038(5) -0.011(4) -0.005(4) 0.004(4)
C47 0.032(5) 0.026(4) 0.040(5) -0.001(4) -0.004(4) -0.009(4)
S4 0.0358(14) 0.0474(14) 0.0372(13) -0.0135(11) 0.0084(10) -0.0096(11)
O7 0.039(5) 0.068(5) 0.066(6) -0.008(5) 0.017(4) 0.005(4)
O8 0.063(5) 0.061(5) 0.046(4) -0.019(4) 0.018(4) -0.033(4)
C48 0.073(9) 0.048(7) 0.042(6) -0.007(5) 0.010(6) -0.018(6)
C100 0.040(7) 0.061(8) 0.100(11) 0.036(8) -0.004(7) -0.015(6)
Cl10 0.072(3) 0.105(3) 0.083(3) -0.004(2) -0.003(2) -0.022(2)
Cl11 0.075(2) 0.071(2) 0.095(3) -0.001(2) 0.009(2) 0.0154(19)
C200 0.11(2) 0.063(14) 0.030(9) 0.014(9) 0.025(13) -0.028(15)
Cl20 0.117(6) 0.083(4) 0.074(4) 0.031(3) 0.060(4) 0.044(4)
Cl21 0.131(7) 0.140(8) 0.078(5) 0.040(5) 0.006(5) -0.041(6)
C300 0.14(4) 0.12(3) 0.11(3) -0.02(3) -0.01(3) -0.02(3)
Cl30 0.103(10) 0.131(11) 0.097(9) -0.054(8) 0.047(7) -0.022(8)
Cl31 0.30(3) 0.097(11) 0.092(10) 0.007(8) -0.034(14) 0.077(15)

loop_
_atom_type_symbol
_atom_type_description
_atom_type_scat_dispersion_real
_atom_type_scat_dispersion_imag
_atom_type_scat_source
C C 0.0181 0.0091 'International Tables Vol C Tables 4.2.6.8 and 6.1.1.4'
H H 0.0000 0.0000 'International Tables Vol C Tables 4.2.6.8 and 6.1.1.4'
N N 0.0311 0.0180 'International Tables Vol C Tables 4.2.6.8 and 6.1.1.4'
O O 0.0492 0.0322 'International Tables Vol C Tables 4.2.6.8 and 6.1.1.4'
S S 0.3331 0.5567 'International Tables Vol C Tables 4.2.6.8 and 6.1.1.4'
Cl Cl 0.3639 0.7018 'International Tables Vol C Tables 4.2.6.8 and 6.1.1.4'
Ir Ir -4.7710 6.5667 'International Tables Vol C Tables 4.2.6.8 and 6.1.1.4'

loop_
_geom_angle_atom_site_label_1
_geom_angle_atom_site_label_2
_geom_angle_atom_site_label_3
_geom_angle
C19 Ir1 C7 98.2(3)
C19 Ir1 N1 80.2(3)
C7 Ir1 N1 92.7(3)
C19 Ir1 N2 94.9(3)
C7 Ir1 N2 80.9(3)
N1 Ir1 N2 171.5(3)
C19 Ir1 Cl1 90.2(2)
C7 Ir1 Cl1 170.5(2)
N1 Ir1 Cl1 93.1(2)
N2 Ir1 Cl1 93.9(2)
C19 Ir1 Cl2 173.4(3)
C7 Ir1 Cl2 87.5(2)
N1 Ir1 Cl2 96.2(2)
N2 Ir1 Cl2 89.3(2)
Cl1 Ir1 Cl2 84.46(7)
C43 Ir2 C31 94.8(4)
C43 Ir2 N4 80.4(3)
C31 Ir2 N4 89.5(3)
C43 Ir2 N3 98.4(3)
C31 Ir2 N3 80.7(3)
N4 Ir2 N3 169.9(3)
C43 Ir2 Cl2 171.2(3)
C31 Ir2 Cl2 93.4(3)
N4 Ir2 Cl2 96.4(2)
N3 Ir2 Cl2 86.2(2)
C43 Ir2 Cl1 87.9(3)
C31 Ir2 Cl1 174.7(3)
N4 Ir2 Cl1 95.5(2)
N3 Ir2 Cl1 94.4(2)
Cl2 Ir2 Cl1 84.30(6)
Ir1 Cl1 Ir2 95.67(7)
Ir2 Cl2 Ir1 95.02(7)
C13 N1 C17 118.5(7)
C13 N1 Ir1 125.1(6)
C17 N1 Ir1 116.4(5)
N2 C1 C2 121.2(9)
N2 C1 H1A 119.4
C2 C1 H1A 119.4
C3 C2 C1 119.9(9)
C3 C2 H2A 120.1
C1 C2 H2A 120.1
C2 C3 C4 119.4(9)
C2 C3 H3A 120.3
C4 C3 H3A 120.3
C3 C4 C5 119.9(9)
C3 C4 H4A 120.1
C5 C4 H4A 120.1
N2 C5 C4 119.9(8)
N2 C5 C6 113.7(8)
C4 C5 C6 126.3(8)
C11 C6 C7 121.7(8)
C11 C6 C5 122.8(8)
C7 C6 C5 115.5(8)
C8 C7 C6 116.8(8)
C8 C7 Ir1 128.4(7)
C6 C7 Ir1 114.2(6)
C9 C8 C7 120.7(8)
C9 C8 H8A 119.7
C7 C8 H8A 119.7
C8 C9 C10 122.0(8)
C8 C9 S2 118.8(7)
C10 C9 S2 119.2(7)
C11 C10 C9 118.3(8)
C11 C10 H10A 120.8
C9 C10 H10A 120.8
C10 C11 C6 120.5(9)
C10 C11 H11A 119.7
C6 C11 H11A 119.7
O3 S1 O4 117.5(5)
O3 S1 C21 110.3(5)
O4 S1 C21 107.6(4)
O3 S1 C24 110.2(6)
O4 S1 C24 106.4(5)
C21 S1 C24 103.9(5)
S2 C12 H12A 109.5
S2 C12 H12B 109.5
H12A C12 H12B 109.5
S2 C12 H12C 109.5
H12A C12 H12C 109.5
H12B C12 H12C 109.5
C1 N2 C5 119.6(8)
C1 N2 Ir1 125.6(6)
C5 N2 Ir1 114.8(6)
N1 C13 C14 122.6(9)
N1 C13 H13A 118.7
C14 C13 H13A 118.7
C15 C14 C13 118.7(9)
C15 C14 H14A 120.6
C13 C14 H14A 120.6
C14 C15 C16 119.1(9)
C14 C15 H15A 120.4
C16 C15 H15A 120.4
C15 C16 C17 120.1(9)
C15 C16 H16A 120.0
C17 C16 H16A 120.0
N1 C17 C16 120.9(8)
N1 C17 C18 113.4(7)
C16 C17 C18 125.6(8)
C23 C18 C19 122.3(8)
C23 C18 C17 123.6(8)
C19 C18 C17 114.1(7)
C20 C19 C18 116.2(8)
C20 C19 Ir1 127.0(6)
C18 C19 Ir1 115.8(6)
C21 C20 C19 120.4(8)
C21 C20 H20A 119.8
C19 C20 H20A 119.8
C20 C21 C22 122.6(9)
C20 C21 S1 119.0(7)
C22 C21 S1 118.3(7)
C23 C22 C21 116.8(9)
C23 C22 H22A 121.6
C21 C22 H22A 121.6
C18 C23 C22 121.2(8)
C18 C23 H23A 119.4
C22 C23 H23A 119.4
O1 S2 O2 117.0(5)
O1 S2 C12 107.7(6)
O2 S2 C12 109.0(5)
O1 S2 C9 109.8(4)
O2 S2 C9 108.4(4)
C12 S2 C9 104.3(5)
S1 C24 H24A 109.5
S1 C24 H24B 109.5
H24A C24 H24B 109.5
S1 C24 H24C 109.5
H24A C24 H24C 109.5
H24B C24 H24C 109.5
C25 N3 C29 118.3(8)
C25 N3 Ir2 126.6(6)
C29 N3 Ir2 115.0(6)
N3 C25 C26 121.5(9)
N3 C25 H25A 119.3
C26 C25 H25A 119.3
C27 C26 C25 120.1(9)
C27 C26 H26A 119.9
C25 C26 H26A 119.9
C26 C27 C28 119.1(9)
C26 C27 H27A 120.5
C28 C27 H27A 120.5
C29 C28 C27 119.8(10)
C29 C28 H28A 120.1
C27 C28 H28A 120.1
C28 C29 N3 120.9(9)
C28 C29 C30 125.8(9)
N3 C29 C30 113.3(8)
C35 C30 C31 120.4(9)
C35 C30 C29 123.9(9)
C31 C30 C29 115.6(8)
C30 C31 C32 118.8(9)
C30 C31 Ir2 114.2(7)
C32 C31 Ir2 126.9(7)
C33 C32 C31 119.1(9)
C33 C32 H32A 120.5
C31 C32 H32A 120.5
C32 C33 C34 123.2(9)
C32 C33 S3 118.8(7)
C34 C33 S3 118.1(7)
C35 C34 C33 117.9(9)
C35 C34 H34A 121.0
C33 C34 H34A 121.0
C34 C35 C30 120.5(9)
C34 C35 H35A 119.7
C30 C35 H35A 119.7
O6 S3 O5 119.7(5)
O6 S3 C36 107.1(6)
O5 S3 C36 108.0(6)
O6 S3 C33 108.9(5)
O5 S3 C33 107.9(4)
C36 S3 C33 104.2(5)
S3 C36 H36A 109.5
S3 C36 H36B 109.5
H36A C36 H36B 109.5
S3 C36 H36C 109.5
H36A C36 H36C 109.5
H36B C36 H36C 109.5
C37 N4 C41 120.1(7)
C37 N4 Ir2 123.0(6)
C41 N4 Ir2 115.5(6)
N4 C37 C38 121.2(9)
N4 C37 H37A 119.4
C38 C37 H37A 119.4
C39 C38 C37 119.0(9)
C39 C38 H38A 120.5
C37 C38 H38A 120.5
C40 C39 C38 119.2(9)
C40 C39 H39A 120.4
C38 C39 H39A 120.4
C39 C40 C41 122.0(9)
C39 C40 H40A 119.0
C41 C40 H40A 119.0
N4 C41 C40 118.5(9)
N4 C41 C42 113.2(8)
C40 C41 C42 127.9(9)
C43 C42 C47 119.8(8)
C43 C42 C41 115.8(8)
C47 C42 C41 124.4(8)
C44 C43 C42 119.3(8)
C44 C43 Ir2 125.9(7)
C42 C43 Ir2 114.4(7)
C43 C44 C45 119.2(8)
C43 C44 H44A 120.4
C45 C44 H44A 120.4
C44 C45 C46 122.4(9)
C44 C45 S4 117.5(7)
C46 C45 S4 120.1(8)
C47 C46 C45 118.3(9)
C47 C46 H46A 120.8
C45 C46 H46A 120.8
C46 C47 C42 120.9(8)
C46 C47 H47A 119.5
C42 C47 H47A 119.5
O7 S4 O8 117.1(6)
O7 S4 C48 109.7(6)
O8 S4 C48 107.8(6)
O7 S4 C45 107.9(5)
O8 S4 C45 108.6(5)
C48 S4 C45 105.0(5)
S4 C48 H48A 109.5
S4 C48 H48B 109.5
H48A C48 H48B 109.5
S4 C48 H48C 109.5
H48A C48 H48C 109.5
H48B C48 H48C 109.5
Cl10 C100 Cl11 107.7(8)
Cl10 C100 H10B 110.2
Cl11 C100 H10B 110.2
Cl10 C100 H10C 110.2
Cl11 C100 H10C 110.2
H10B C100 H10C 108.5
Cl21 C200 Cl20 112.1(17)
Cl21 C200 H20B 109.2
Cl20 C200 H20B 109.2
Cl21 C200 H20C 109.2
Cl20 C200 H20C 109.2
H20B C200 H20C 107.9
Cl30 C300 Cl31 97(3)
Cl30 C300 H30A 112.3
Cl31 C300 H30A 112.3
Cl30 C300 H30B 112.3
Cl31 C300 H30B 112.3
H30A C300 H30B 109.9

loop_
_geom_bond_atom_site_label_1
_geom_bond_atom_site_label_2
_geom_bond_distance
Ir1 C19 1.984(8)
Ir1 C7 1.988(8)
Ir1 N1 2.050(7)
Ir1 N2 2.057(7)
Ir1 Cl1 2.486(2)
Ir1 Cl2 2.512(2)
Ir2 C43 1.995(8)
Ir2 C31 2.015(9)
Ir2 N4 2.043(7)
Ir2 N3 2.053(7)
Ir2 Cl2 2.503(2)
Ir2 Cl1 2.504(2)
N1 C13 1.341(11)
N1 C17 1.366(11)
C1 N2 1.343(11)
C1 C2 1.385(13)
C1 H1A 0.9500
C2 C3 1.365(14)
C2 H2A 0.9500
C3 C4 1.377(14)
C3 H3A 0.9500
C4 C5 1.389(12)
C4 H4A 0.9500
C5 N2 1.375(11)
C5 C6 1.461(12)
C6 C11 1.384(13)
C6 C7 1.417(12)
C7 C8 1.401(12)
C8 C9 1.377(12)
C8 H8A 0.9500
C9 C10 1.392(13)
C9 S2 1.769(9)
C10 C11 1.380(13)
C10 H10A 0.9500
C11 H11A 0.9500
S1 O3 1.404(9)
S1 O4 1.441(8)
S1 C21 1.778(9)
S1 C24 1.786(10)
O1 S2 1.422(8)
O2 S2 1.439(7)
C12 S2 1.759(10)
C12 H12A 0.9800
C12 H12B 0.9800
C12 H12C 0.9800
C13 C14 1.393(13)
C13 H13A 0.9500
C14 C15 1.374(14)
C14 H14A 0.9500
C15 C16 1.382(13)
C15 H15A 0.9500
C16 C17 1.383(12)
C16 H16A 0.9500
C17 C18 1.474(12)
C18 C23 1.371(12)
C18 C19 1.427(12)
C19 C20 1.403(13)
C20 C21 1.392(13)
C20 H20A 0.9500
C21 C22 1.404(13)
C22 C23 1.397(13)
C22 H22A 0.9500
C23 H23A 0.9500
C24 H24A 0.9800
C24 H24B 0.9800
C24 H24C 0.9800
N3 C25 1.355(11)
N3 C29 1.378(12)
C25 C26 1.381(13)
C25 H25A 0.9500
C26 C27 1.363(14)
C26 H26A 0.9500
C27 C28 1.381(14)
C27 H27A 0.9500
C28 C29 1.376(13)
C28 H28A 0.9500
C29 C30 1.482(13)
C30 C35 1.389(14)
C30 C31 1.400(13)
C31 C32 1.404(12)
C32 C33 1.355(13)
C32 H32A 0.9500
C33 C34 1.390(13)
C33 S3 1.781(9)
C34 C35 1.382(14)
C34 H34A 0.9500
C35 H35A 0.9500
S3 O6 1.423(8)
S3 O5 1.427(8)
S3 C36 1.752(11)
C36 H36A 0.9800
C36 H36B 0.9800
C36 H36C 0.9800
N4 C37 1.355(11)
N4 C41 1.371(12)
C37 C38 1.402(13)
C37 H37A 0.9500
C38 C39 1.376(15)
C38 H38A 0.9500
C39 C40 1.356(14)
C39 H39A 0.9500
C40 C41 1.398(13)
C40 H40A 0.9500
C41 C42 1.445(13)
C42 C43 1.409(13)
C42 C47 1.421(13)
C43 C44 1.375(13)
C44 C45 1.396(13)
C44 H44A 0.9500
C45 C46 1.396(13)
C45 S4 1.779(10)
C46 C47 1.354(14)
C46 H46A 0.9500
C47 H47A 0.9500
S4 O7 1.435(9)
S4 O8 1.443(8)
S4 C48 1.748(12)
C48 H48A 0.9800
C48 H48B 0.9800
C48 H48C 0.9800
C100 Cl10 1.799(13)
C100 Cl11 1.803(14)
C100 H10B 0.9900
C100 H10C 0.9900
C200 Cl21 1.68(3)
C200 Cl20 1.83(4)
C200 H20B 0.9900
C200 H20C 0.9900
C300 Cl30 1.82(7)
C300 Cl31 2.02(7)
C300 H30A 0.9900
C300 H30B 0.9900
